data_2022896
loop_
_publ_author_name
'Rajendrakumar, Satyasree'
'Surampudi Venkata Sai Durga, Anuja'
'Balasubramanian, Sridhar'

_publ_section_title
;
 Strategic synthon approach in obtaining cocrystals and cocrystal
 polymorphs of a high-Z&#x2032; system deferiprone -- an anti-thalassemia
 drug
;
_journal_coeditor_code LO5093
_journal_issue 6
_journal_name_full 'Acta Crystallographica Section B Structural Science, Crystal Engineering and Materials'
_journal_page_first 946
_journal_page_last 964
_journal_paper_doi 10.1107/S205252062100980X
_journal_volume 77
_journal_year 2021
_chemical_formula_moiety '2(C7 H9 N O2), C6 H6 O3'
_chemical_formula_sum 'C20 H24 N2 O7'
_chemical_formula_weight 404.41
_chemical_name_common 'Bis(Deferiprone) phloroglucinol (2:1)'
_space_group_crystal_system orthorhombic
_space_group_IT_number 61
_space_group_name_Hall '-P 2ac 2ab'
_space_group_name_H-M_alt 'P b c a'
_atom_sites_solution_hydrogens mixed
_audit_creation_method SHELXL-2018/3
_cell_angle_alpha 90
_cell_angle_beta 90
_cell_angle_gamma 90
_cell_formula_units_Z 8
_cell_length_a 6.9983(2)
_cell_length_b 18.4416(6)
_cell_length_c 28.8960(8)
_cell_measurement_reflns_used 4198
_cell_measurement_temperature 100(2)
_cell_measurement_theta_max 30.25
_cell_measurement_theta_min 2.32
_cell_volume 3729.31(19)
_computing_cell_refinement '<i>SAINT</i> (Bruker, 2016)'
_computing_data_collection '<i>APEX3</i> (Bruker, 2016)'
_computing_data_reduction 'Bruker SAINT'
_computing_molecular_graphics 'DIAMOND (Brandenburg & Putz, 2005)'
_computing_publication_material 'Bruker SHELXTL'
_computing_structure_refinement 'SHELXL-2018/3 (Sheldrick, 2018)'
_computing_structure_solution '<i>SHELXT</i> (Sheldrick, 2015)'
_diffrn_ambient_temperature 100(2)
_diffrn_measured_fraction_theta_full 0.999
_diffrn_measured_fraction_theta_max 0.999
_diffrn_measurement_device_type 'Bruker D8 QUEST PHOTON-100'
_diffrn_measurement_method '\w and \f'
_diffrn_radiation_type MoK\a
_diffrn_radiation_wavelength 0.71073
_diffrn_reflns_av_R_equivalents 0.1055
_diffrn_reflns_av_unetI/netI 0.0814
_diffrn_reflns_Laue_measured_fraction_full 0.999
_diffrn_reflns_Laue_measured_fraction_max 0.999
_diffrn_reflns_limit_h_max 8
_diffrn_reflns_limit_h_min -6
_diffrn_reflns_limit_k_max 22
_diffrn_reflns_limit_k_min -21
_diffrn_reflns_limit_l_max 35
_diffrn_reflns_limit_l_min -35
_diffrn_reflns_number 18441
_diffrn_reflns_point_group_measured_fraction_full 0.999
_diffrn_reflns_point_group_measured_fraction_max 0.999
_diffrn_reflns_theta_full 25.242
_diffrn_reflns_theta_max 26.249
_diffrn_reflns_theta_min 2.620
_diffrn_source microfocus
_exptl_absorpt_coefficient_mu 0.110
_exptl_absorpt_correction_T_max 0.7461
_exptl_absorpt_correction_T_min 0.6560
_exptl_absorpt_correction_type multi-scan
_exptl_absorpt_process_details 'SADABS, Bruker, 2016'
_exptl_crystal_colour colorless
_exptl_crystal_density_diffrn 1.441
_exptl_crystal_description block
_exptl_crystal_F_000 1712
_exptl_crystal_size_max 0.280
_exptl_crystal_size_mid 0.240
_exptl_crystal_size_min 0.120
_refine_diff_density_max 0.274
_refine_diff_density_min -0.303
_refine_diff_density_rms 0.067
_refine_ls_extinction_method none
_refine_ls_goodness_of_fit_ref 1.041
_refine_ls_hydrogen_treatment mixed
_refine_ls_matrix_type full
_refine_ls_number_parameters 286
_refine_ls_number_reflns 3759
_refine_ls_number_restraints 0
_refine_ls_restrained_S_all 1.041
_refine_ls_R_factor_all 0.1045
_refine_ls_R_factor_gt 0.0565
_refine_ls_shift/su_max 0.001
_refine_ls_shift/su_mean 0.000
_refine_ls_structure_factor_coef Fsqd
_refine_ls_weighting_details 'w=1/[\s^2^(Fo^2^)+(0.0352P)^2^+3.1236P] where P=(Fo^2^+2Fc^2^)/3'
_refine_ls_weighting_scheme calc
_refine_ls_wR_factor_gt 0.0998
_refine_ls_wR_factor_ref 0.1150
_reflns_Friedel_coverage 0.000
_reflns_number_gt 2498
_reflns_number_total 3759
_reflns_threshold_expression 'I > 2\s(I)'
_cod_data_source_file lo5093sup1.cif
_cod_data_source_block KA773_0m_def-phg_2_1
_cod_database_code 2022896
_shelx_shelxl_version_number 2018/3
_shelx_space_group_comment
;
The symmetry employed for this shelxl refinement is uniquely defined
by the following loop, which should always be used as a source of
symmetry information in preference to the above space-group names.
They are only intended as comments.
;
_shelx_estimated_absorpt_t_min 0.970
_shelx_estimated_absorpt_t_max 0.987

loop_
_space_group_symop_operation_xyz
'x, y, z'
'x+1/2, -y+1/2, -z'
'-x, y+1/2, -z+1/2'
'-x+1/2, -y, z+1/2'
'-x, -y, -z'
'-x-1/2, y-1/2, z'
'x, -y-1/2, z-1/2'
'x-1/2, y, -z-1/2'

loop_
_atom_site_label
_atom_site_type_symbol
_atom_site_fract_x
_atom_site_fract_y
_atom_site_fract_z
_atom_site_U_iso_or_equiv
_atom_site_adp_type
_atom_site_occupancy
_atom_site_site_symmetry_order
_atom_site_calc_flag
_atom_site_refinement_flags_posn
_atom_site_refinement_flags_adp
_atom_site_refinement_flags_occupancy
_atom_site_disorder_assembly
_atom_site_disorder_group
C1A C 1.0878(4) 0.94502(14) 0.54403(8) 0.0124(6) Uani 1 1 d . . . . .
C2A C 0.9194(4) 0.93700(13) 0.56781(7) 0.0105(6) Uani 1 1 d . . . . .
C3A C 0.7833(4) 0.88173(14) 0.55713(7) 0.0114(6) Uani 1 1 d . . . . .
C4A C 0.8308(4) 0.83800(14) 0.51865(8) 0.0140(6) Uani 1 1 d . . . . .
H4A H 0.746161 0.800564 0.509190 0.017 Uiso 1 1 calc R U . . .
C5A C 0.9964(4) 0.84889(14) 0.49502(8) 0.0155(6) Uani 1 1 d . . . . .
H5A H 1.024005 0.818670 0.469244 0.019 Uiso 1 1 calc R U . . .
C6A C 1.3027(4) 0.90659(15) 0.48078(8) 0.0186(6) Uani 1 1 d . . . . .
H6A H 1.409387 0.892534 0.500833 0.028 Uiso 1 1 calc R U . . .
H6B H 1.320344 0.956772 0.470478 0.028 Uiso 1 1 calc R U . . .
H6C H 1.298486 0.874442 0.453796 0.028 Uiso 1 1 calc R U . . .
C7A C 1.2351(4) 0.99952(14) 0.55728(8) 0.0166(6) Uani 1 1 d . . . . .
H7A H 1.185485 1.030147 0.582258 0.025 Uiso 1 1 calc R U . . .
H7B H 1.265969 1.029772 0.530420 0.025 Uiso 1 1 calc R U . . .
H7C H 1.350594 0.974499 0.567874 0.025 Uiso 1 1 calc R U . . .
O1A O 0.8851(3) 0.98286(9) 0.60349(6) 0.0144(4) Uani 1 1 d . . . . .
H1O H 0.766(5) 0.9750(16) 0.6178(9) 0.031(9) Uiso 1 1 d . . . . .
O2A O 0.6314(2) 0.87464(9) 0.58151(5) 0.0145(4) Uani 1 1 d . . . . .
N1A N 1.1224(3) 0.90061(11) 0.50665(6) 0.0129(5) Uani 1 1 d . . . . .
C1B C 0.6777(4) 0.85960(13) 0.75243(8) 0.0119(6) Uani 1 1 d . . . . .
C2B C 0.6565(3) 0.88916(14) 0.70906(8) 0.0109(6) Uani 1 1 d . . . . .
C3B C 0.6000(4) 0.96222(13) 0.70218(8) 0.0110(6) Uani 1 1 d . . . . .
C4B C 0.5589(3) 1.00161(14) 0.74259(8) 0.0116(5) Uani 1 1 d . . . . .
H4B H 0.516178 1.050365 0.740205 0.014 Uiso 1 1 calc R U . . .
C5B C 0.5795(4) 0.97086(14) 0.78508(8) 0.0125(6) Uani 1 1 d . . . . .
H5B H 0.549349 0.998507 0.811841 0.015 Uiso 1 1 calc R U . . .
C6B C 0.6726(4) 0.87373(15) 0.83712(8) 0.0167(6) Uani 1 1 d . . . . .
H6D H 0.576882 0.836388 0.843823 0.025 Uiso 1 1 calc R U . . .
H6E H 0.660788 0.913218 0.859635 0.025 Uiso 1 1 calc R U . . .
H6F H 0.800729 0.852548 0.839157 0.025 Uiso 1 1 calc R U . . .
C7B C 0.7337(4) 0.78253(14) 0.76013(8) 0.0163(6) Uani 1 1 d . . . . .
H7D H 0.634968 0.758113 0.778441 0.024 Uiso 1 1 calc R U . . .
H7E H 0.855593 0.780788 0.776789 0.024 Uiso 1 1 calc R U . . .
H7F H 0.747372 0.758041 0.730211 0.024 Uiso 1 1 calc R U . . .
O1B O 0.6944(3) 0.84620(10) 0.67188(6) 0.0154(4) Uani 1 1 d . . . . .
H2O H 0.668(4) 0.8684(17) 0.6466(10) 0.036(10) Uiso 1 1 d . . . . .
O2B O 0.5862(2) 0.98766(9) 0.66070(5) 0.0131(4) Uani 1 1 d . . . . .
N1B N 0.6416(3) 0.90233(11) 0.79018(6) 0.0122(5) Uani 1 1 d . . . . .
C8 C 0.4243(4) 0.65664(14) 0.65454(8) 0.0113(5) Uani 1 1 d . . . . .
C9 C 0.2434(4) 0.62709(14) 0.66009(7) 0.0117(5) Uani 1 1 d . . . . .
H9 H 0.221819 0.589960 0.682274 0.014 Uiso 1 1 calc R U . . .
C10 C 0.0945(4) 0.65236(13) 0.63289(8) 0.0107(5) Uani 1 1 d . . . . .
C11 C 0.1226(4) 0.70806(13) 0.60133(8) 0.0115(6) Uani 1 1 d . . . . .
H11 H 0.019877 0.725611 0.583000 0.014 Uiso 1 1 calc R U . . .
C12 C 0.3043(4) 0.73755(13) 0.59715(8) 0.0107(6) Uani 1 1 d . . . . .
C13 C 0.4575(4) 0.71206(14) 0.62323(7) 0.0109(6) Uani 1 1 d . . . . .
H13 H 0.581578 0.732169 0.619639 0.013 Uiso 1 1 calc R U . . .
O3 O 0.5680(3) 0.63034(10) 0.68217(6) 0.0160(4) Uani 1 1 d . . . . .
H3O H 0.686(5) 0.6420(18) 0.6707(10) 0.044(10) Uiso 1 1 d . . . . .
O4 O -0.0849(3) 0.62285(11) 0.63639(6) 0.0161(4) Uani 1 1 d . . . . .
H4O H -0.080(5) 0.5765(18) 0.6457(10) 0.044(10) Uiso 1 1 d . . . . .
O5 O 0.3282(3) 0.79285(10) 0.56613(6) 0.0153(4) Uani 1 1 d . . . . .
H5O H 0.447(5) 0.8191(19) 0.5724(11) 0.061(12) Uiso 1 1 d . . . . .

loop_
_atom_site_aniso_label
_atom_site_aniso_U_11
_atom_site_aniso_U_22
_atom_site_aniso_U_33
_atom_site_aniso_U_23
_atom_site_aniso_U_13
_atom_site_aniso_U_12
C1A 0.0123(14) 0.0138(14) 0.0112(12) 0.0029(10) -0.0017(11) 0.0037(12)
C2A 0.0132(15) 0.0112(14) 0.0070(11) 0.0017(10) -0.0022(10) 0.0018(11)
C3A 0.0139(15) 0.0099(14) 0.0104(11) 0.0041(10) -0.0025(10) 0.0012(11)
C4A 0.0165(16) 0.0114(14) 0.0139(12) 0.0015(10) -0.0054(11) -0.0019(12)
C5A 0.0207(15) 0.0167(15) 0.0091(11) -0.0012(11) 0.0004(11) 0.0044(13)
C6A 0.0156(15) 0.0256(16) 0.0147(13) 0.0027(11) 0.0060(11) 0.0030(13)
C7A 0.0151(15) 0.0175(15) 0.0172(13) 0.0031(11) 0.0022(11) -0.0015(12)
O1A 0.0136(11) 0.0148(10) 0.0149(9) -0.0046(7) 0.0041(8) -0.0027(8)
O2A 0.0122(10) 0.0177(10) 0.0137(8) -0.0010(7) 0.0013(7) -0.0046(8)
N1A 0.0129(12) 0.0159(12) 0.0098(10) 0.0016(9) 0.0028(9) 0.0019(10)
C1B 0.0059(13) 0.0122(14) 0.0178(12) 0.0007(11) -0.0002(10) -0.0018(11)
C2B 0.0073(14) 0.0119(15) 0.0136(12) -0.0028(10) -0.0005(10) -0.0040(11)
C3B 0.0047(14) 0.0135(14) 0.0149(12) -0.0004(10) 0.0006(10) -0.0029(11)
C4B 0.0057(13) 0.0094(13) 0.0197(13) 0.0012(10) 0.0001(10) -0.0006(11)
C5B 0.0079(14) 0.0154(15) 0.0142(12) -0.0038(10) 0.0028(10) -0.0013(12)
C6B 0.0154(15) 0.0214(16) 0.0133(12) 0.0047(11) 0.0001(11) 0.0041(12)
C7B 0.0157(15) 0.0135(14) 0.0197(13) 0.0020(11) -0.0039(11) 0.0018(12)
O1B 0.0232(12) 0.0112(10) 0.0118(9) -0.0026(8) -0.0010(8) 0.0034(8)
O2B 0.0158(10) 0.0142(10) 0.0093(8) 0.0027(7) 0.0004(7) 0.0030(8)
N1B 0.0121(12) 0.0135(12) 0.0110(10) 0.0018(9) -0.0003(9) -0.0006(10)
C8 0.0123(14) 0.0109(13) 0.0108(11) -0.0013(10) -0.0018(10) 0.0017(12)
C9 0.0147(14) 0.0094(13) 0.0109(11) 0.0026(10) 0.0032(11) -0.0002(12)
C10 0.0082(14) 0.0088(13) 0.0151(12) -0.0027(10) 0.0029(10) 0.0001(11)
C11 0.0137(15) 0.0093(13) 0.0117(11) 0.0003(10) -0.0045(10) 0.0007(11)
C12 0.0153(15) 0.0060(13) 0.0108(11) -0.0003(10) -0.0004(10) -0.0006(11)
C13 0.0079(14) 0.0119(14) 0.0129(12) -0.0036(10) 0.0032(10) -0.0018(11)
O3 0.0087(11) 0.0214(11) 0.0177(9) 0.0064(8) -0.0027(8) -0.0005(9)
O4 0.0111(10) 0.0126(11) 0.0247(9) 0.0043(8) -0.0002(8) -0.0029(9)
O5 0.0158(11) 0.0138(10) 0.0163(9) 0.0065(8) -0.0034(8) -0.0039(9)

loop_
_atom_type_symbol
_atom_type_description
_atom_type_scat_dispersion_real
_atom_type_scat_dispersion_imag
_atom_type_scat_source
C C 0.0033 0.0016 'International Tables Vol C Tables 4.2.6.8 and 6.1.1.4'
H H 0.0000 0.0000 'International Tables Vol C Tables 4.2.6.8 and 6.1.1.4'
N N 0.0061 0.0033 'International Tables Vol C Tables 4.2.6.8 and 6.1.1.4'
O O 0.0106 0.0060 'International Tables Vol C Tables 4.2.6.8 and 6.1.1.4'

loop_
_geom_angle_atom_site_label_1
_geom_angle_atom_site_label_2
_geom_angle_atom_site_label_3
_geom_angle
_geom_angle_site_symmetry_1
_geom_angle_site_symmetry_3
_geom_angle_publ_flag
C2A C1A N1A 118.7(2) . . ?
C2A C1A C7A 122.6(2) . . ?
N1A C1A C7A 118.8(2) . . ?
O1A C2A C1A 117.8(2) . . ?
O1A C2A C3A 119.5(2) . . ?
C1A C2A C3A 122.8(2) . . ?
O2A C3A C4A 124.7(2) . . ?
O2A C3A C2A 120.4(2) . . ?
C4A C3A C2A 114.8(2) . . ?
C5A C4A C3A 120.8(2) . . ?
C5A C4A H4A 119.6 . . ?
C3A C4A H4A 119.6 . . ?
N1A C5A C4A 122.6(2) . . ?
N1A C5A H5A 118.7 . . ?
C4A C5A H5A 118.7 . . ?
N1A C6A H6A 109.5 . . ?
N1A C6A H6B 109.5 . . ?
H6A C6A H6B 109.5 . . ?
N1A C6A H6C 109.5 . . ?
H6A C6A H6C 109.5 . . ?
H6B C6A H6C 109.5 . . ?
C1A C7A H7A 109.5 . . ?
C1A C7A H7B 109.5 . . ?
H7A C7A H7B 109.5 . . ?
C1A C7A H7C 109.5 . . ?
H7A C7A H7C 109.5 . . ?
H7B C7A H7C 109.5 . . ?
C2A O1A H1O 113.3(17) . . ?
C5A N1A C1A 120.2(2) . . ?
C5A N1A C6A 119.3(2) . . ?
C1A N1A C6A 120.3(2) . . ?
N1B C1B C2B 118.6(2) . . ?
N1B C1B C7B 118.6(2) . . ?
C2B C1B C7B 122.9(2) . . ?
O1B C2B C1B 117.9(2) . . ?
O1B C2B C3B 119.8(2) . . ?
C1B C2B C3B 122.3(2) . . ?
O2B C3B C4B 124.6(2) . . ?
O2B C3B C2B 119.8(2) . . ?
C4B C3B C2B 115.6(2) . . ?
C5B C4B C3B 120.9(2) . . ?
C5B C4B H4B 119.6 . . ?
C3B C4B H4B 119.6 . . ?
N1B C5B C4B 121.7(2) . . ?
N1B C5B H5B 119.2 . . ?
C4B C5B H5B 119.2 . . ?
N1B C6B H6D 109.5 . . ?
N1B C6B H6E 109.5 . . ?
H6D C6B H6E 109.5 . . ?
N1B C6B H6F 109.5 . . ?
H6D C6B H6F 109.5 . . ?
H6E C6B H6F 109.5 . . ?
C1B C7B H7D 109.5 . . ?
C1B C7B H7E 109.5 . . ?
H7D C7B H7E 109.5 . . ?
C1B C7B H7F 109.5 . . ?
H7D C7B H7F 109.5 . . ?
H7E C7B H7F 109.5 . . ?
C2B O1B H2O 111(2) . . ?
C5B N1B C1B 120.9(2) . . ?
C5B N1B C6B 119.0(2) . . ?
C1B N1B C6B 120.1(2) . . ?
O3 C8 C13 121.2(2) . . ?
O3 C8 C9 117.5(2) . . ?
C13 C8 C9 121.2(2) . . ?
C10 C9 C8 119.2(2) . . ?
C10 C9 H9 120.4 . . ?
C8 C9 H9 120.4 . . ?
O4 C10 C9 120.8(2) . . ?
O4 C10 C11 118.2(2) . . ?
C9 C10 C11 121.0(2) . . ?
C10 C11 C12 118.5(2) . . ?
C10 C11 H11 120.7 . . ?
C12 C11 H11 120.7 . . ?
O5 C12 C11 117.5(2) . . ?
O5 C12 C13 120.8(2) . . ?
C11 C12 C13 121.7(2) . . ?
C8 C13 C12 118.3(2) . . ?
C8 C13 H13 120.9 . . ?
C12 C13 H13 120.9 . . ?
C8 O3 H3O 112(2) . . ?
C10 O4 H4O 111(2) . . ?
C12 O5 H5O 110(2) . . ?

loop_
_geom_bond_atom_site_label_1
_geom_bond_atom_site_label_2
_geom_bond_distance
_geom_bond_site_symmetry_2
_geom_bond_publ_flag
C1A C2A 1.373(3) . ?
C1A N1A 1.377(3) . ?
C1A C7A 1.490(4) . ?
C2A O1A 1.355(3) . ?
C2A C3A 1.429(4) . ?
C3A O2A 1.282(3) . ?
C3A C4A 1.413(3) . ?
C4A C5A 1.360(4) . ?
C4A H4A 0.9500 . ?
C5A N1A 1.342(3) . ?
C5A H5A 0.9500 . ?
C6A N1A 1.470(3) . ?
C6A H6A 0.9800 . ?
C6A H6B 0.9800 . ?
C6A H6C 0.9800 . ?
C7A H7A 0.9800 . ?
C7A H7B 0.9800 . ?
C7A H7C 0.9800 . ?
O1A H1O 0.94(3) . ?
C1B N1B 1.369(3) . ?
C1B C2B 1.375(3) . ?
C1B C7B 1.491(3) . ?
C2B O1B 1.361(3) . ?
C2B C3B 1.418(4) . ?
C3B O2B 1.291(3) . ?
C3B C4B 1.405(3) . ?
C4B C5B 1.360(3) . ?
C4B H4B 0.9500 . ?
C5B N1B 1.344(3) . ?
C5B H5B 0.9500 . ?
C6B N1B 1.471(3) . ?
C6B H6D 0.9800 . ?
C6B H6E 0.9800 . ?
C6B H6F 0.9800 . ?
C7B H7D 0.9800 . ?
C7B H7E 0.9800 . ?
C7B H7F 0.9800 . ?
O1B H2O 0.86(3) . ?
C8 O3 1.372(3) . ?
C8 C13 1.385(3) . ?
C8 C9 1.388(4) . ?
C9 C10 1.386(3) . ?
C9 H9 0.9500 . ?
C10 O4 1.372(3) . ?
C10 C11 1.388(3) . ?
C11 C12 1.388(4) . ?
C11 H11 0.9500 . ?
C12 O5 1.368(3) . ?
C12 C13 1.392(3) . ?
C13 H13 0.9500 . ?
O3 H3O 0.92(3) . ?
O4 H4O 0.90(3) . ?
O5 H5O 0.98(4) . ?

loop_
_geom_hbond_atom_site_label_D
_geom_hbond_atom_site_label_H
_geom_hbond_atom_site_label_A
_geom_hbond_distance_DH
_geom_hbond_distance_HA
_geom_hbond_distance_DA
_geom_hbond_angle_DHA
_geom_hbond_site_symmetry_A
_geom_hbond_publ_flag
O1A H1O O2B 0.94(3) 1.78(3) 2.668(2) 156(3) . yes
O1B H2O O2A 0.86(3) 1.90(3) 2.700(2) 154(3) . yes
O1B H2O O2B 0.86(3) 2.31(3) 2.736(2) 111(2) . yes
O3 H3O O4 0.92(3) 1.92(3) 2.769(3) 154(3) 1_655 yes
O4 H4O O2B 0.90(3) 1.69(3) 2.590(2) 175(3) 6_655 yes
O5 H5O O2A 0.98(4) 1.67(4) 2.641(3) 172(3) . yes
C5B H5B O3 0.95 2.57 3.258(3) 129.3 3_656 yes
C6B H6E O1A 0.98 2.55 3.323(3) 135.7 8_557 yes

loop_
_geom_torsion_atom_site_label_1
_geom_torsion_atom_site_label_2
_geom_torsion_atom_site_label_3
_geom_torsion_atom_site_label_4
_geom_torsion
_geom_torsion_site_symmetry_1
_geom_torsion_site_symmetry_2
_geom_torsion_site_symmetry_3
_geom_torsion_site_symmetry_4
_geom_torsion_publ_flag
N1A C1A C2A O1A -177.8(2) . . . . ?
C7A C1A C2A O1A 2.6(3) . . . . ?
N1A C1A C2A C3A 3.8(4) . . . . ?
C7A C1A C2A C3A -175.8(2) . . . . ?
O1A C2A C3A O2A -1.2(3) . . . . ?
C1A C2A C3A O2A 177.2(2) . . . . ?
O1A C2A C3A C4A 178.6(2) . . . . ?
C1A C2A C3A C4A -3.0(3) . . . . ?
O2A C3A C4A C5A -179.3(2) . . . . ?
C2A C3A C4A C5A 0.9(3) . . . . ?
C3A C4A C5A N1A 0.2(4) . . . . ?
C4A C5A N1A C1A 0.5(4) . . . . ?
C4A C5A N1A C6A 177.0(2) . . . . ?
C2A C1A N1A C5A -2.5(3) . . . . ?
C7A C1A N1A C5A 177.1(2) . . . . ?
C2A C1A N1A C6A -178.9(2) . . . . ?
C7A C1A N1A C6A 0.7(3) . . . . ?
N1B C1B C2B O1B 179.5(2) . . . . ?
C7B C1B C2B O1B -2.1(4) . . . . ?
N1B C1B C2B C3B 0.4(4) . . . . ?
C7B C1B C2B C3B 178.9(2) . . . . ?
O1B C2B C3B O2B -0.5(4) . . . . ?
C1B C2B C3B O2B 178.5(2) . . . . ?
O1B C2B C3B C4B 178.3(2) . . . . ?
C1B C2B C3B C4B -2.7(4) . . . . ?
O2B C3B C4B C5B -179.2(2) . . . . ?
C2B C3B C4B C5B 2.1(4) . . . . ?
C3B C4B C5B N1B 0.7(4) . . . . ?
C4B C5B N1B C1B -3.2(4) . . . . ?
C4B C5B N1B C6B 176.1(2) . . . . ?
C2B C1B N1B C5B 2.5(4) . . . . ?
C7B C1B N1B C5B -176.0(2) . . . . ?
C2B C1B N1B C6B -176.8(2) . . . . ?
C7B C1B N1B C6B 4.7(3) . . . . ?
O3 C8 C9 C10 179.9(2) . . . . ?
C13 C8 C9 C10 1.7(4) . . . . ?
C8 C9 C10 O4 177.9(2) . . . . ?
C8 C9 C10 C11 -1.9(4) . . . . ?
O4 C10 C11 C12 -179.2(2) . . . . ?
C9 C10 C11 C12 0.7(4) . . . . ?
C10 C11 C12 O5 -179.4(2) . . . . ?
C10 C11 C12 C13 0.8(4) . . . . ?
O3 C8 C13 C12 -178.3(2) . . . . ?
C9 C8 C13 C12 -0.2(4) . . . . ?
O5 C12 C13 C8 179.1(2) . . . . ?
C11 C12 C13 C8 -1.1(4) . . . . ?

_cod_database_fobs_code 2022896
